data_2011691
loop_
_publ_author_name
'Harrison, William T. A.'
'Phillips, Mark L. F.'

_publ_section_title
;
Sodium scandium arsenate, Na~3~Sc~2~(AsO~4~)~3~
;
_journal_name_full 'Acta Crystallographica, Section C'
_journal_page_first 02
_journal_page_last 03
_journal_paper_doi 10.1107/S010827010001372X
_journal_volume 57
_journal_year 2001
_chemical_formula_iupac 'Na3 Sc2 (As O4)3'
_chemical_formula_moiety 'Na3 Sc2 (As O4)3'
_chemical_formula_sum 'As3 Na2.88 O12 Sc2'
_chemical_formula_weight 575.64
_space_group_IT_number 167
_symmetry_cell_setting trigonal
_symmetry_space_group_name_Hall '-R 3 2"c'
_symmetry_space_group_name_H-M 'R -3 c :H'
_cell_angle_alpha 90
_cell_angle_beta 90
_cell_angle_gamma 120
_cell_formula_units_Z 6
_cell_length_a 9.2760(3)
_cell_length_b 9.2760(3)
_cell_length_c 22.4640(8)
_cell_measurement_temperature 298
_cell_volume 1673.9
_diffrn_ambient_temperature 298
_exptl_crystal_density_diffrn 3.41
_cod_depositor_comments
;
The following automatic conversions were performed:
'_symmetry_cell_setting' value 'Trigonal' changed to 'trigonal' according
to '/home/saulius/struct/CIF-dictionaries/cif_core.dic' dictionary named
'cif_core.dic' version 2.4.1 from 2010-06-29.

Automatic conversion script
Id: cif_fix_enum 1527 2010-12-29 10:47:43Z saulius 
;
_cod_original_sg_symbol_H-M 'R -3 c'
_cod_original_formula_sum 'As3 Na2.88 O12 Sc2 '
_cod_database_code 2011691

loop_
_symmetry_equiv_pos_as_xyz
x,y,z
-x,-y,-z
x+1/3,y+2/3,z+2/3
-x+1/3,-y+2/3,-z+2/3
x+2/3,y+1/3,z+1/3
-x+2/3,-y+1/3,-z+1/3
-y,x-y,z
y,-x+y,-z
-y+1/3,x-y+2/3,z+2/3
y+1/3,-x+y+2/3,-z+2/3
-y+2/3,x-y+1/3,z+1/3
y+2/3,-x+y+1/3,-z+1/3
-x+y,-x,z
x-y,x,-z
-x+y+1/3,-x+2/3,z+2/3
x-y+1/3,x+2/3,-z+2/3
-x+y+2/3,-x+1/3,z+1/3
x-y+2/3,x+1/3,-z+1/3
-x+y,y,z+1/2
x-y,-y,-z+1/2
-x+y+1/3,y+2/3,z+7/6
x-y+1/3,-y+2/3,-z+7/6
-x+y+2/3,y+1/3,z+5/6
x-y+2/3,-y+1/3,-z+5/6
x,x-y,z+1/2
-x,-x+y,-z+1/2
x+1/3,x-y+2/3,z+7/6
-x+1/3,-x+y+2/3,-z+7/6
x+2/3,x-y+1/3,z+5/6
-x+2/3,-x+y+1/3,-z+5/6
-y,-x,z+1/2
y,x,-z+1/2
-y+1/3,-x+2/3,z+7/6
y+1/3,x+2/3,-z+7/6
-y+2/3,-x+1/3,z+5/6
y+2/3,x+1/3,-z+5/6

loop_
_atom_site_aniso_label
_atom_site_aniso_U_11
_atom_site_aniso_U_22
_atom_site_aniso_U_33
_atom_site_aniso_U_12
_atom_site_aniso_U_13
_atom_site_aniso_U_23
Na1 .075(2) .075(2) .0141(15) .0373(12) .0000 .0000
Na2 .0189(12) .0143(13) .0415(17) .0071(6) .0053(5) .0110(10)
Sc1 .00744(18) .00744(18) .0078(3) .00372(9) .0000 .0000
As1 .00866(15) .00788(13) .01803(16) .00433(7) -.00517(11) -.00259(5)
O1 .0142(7) .0251(9) .0192(8) .0144(7) -.0042(6) -.0011(7)
O2 .0318(12) .0362(12) .0567(16) .0180(10) -.0077(11) -.0348(12)

loop_
_atom_site_label
_atom_site_fract_x
_atom_site_fract_y
_atom_site_fract_z
_atom_site_U_iso_or_equiv
_atom_site_thermal_displace_type
_atom_site_occupancy
Na1 .0000 .0000 .0000 .0545 Uani 1.028(18)
Na2 .0373(3) .3333 .0833 .0254 Uani .626(11)
Sc1 .3333 .6667 .31236(3) .0075 Uani 1.0000
As1 .0000 .29458(3) .2500 .0114 Uani 1.0000
O1 -.1703(2) .3136(2) .24968(8) .0174 Uani 1.0000
O2 .0162(3) .2021(3) .18869(13) .0413 Uani 1.0000

loop_
_geom_bond_atom_site_label_1
_geom_bond_atom_site_label_2
_geom_bond_site_symmetry_1
_geom_bond_site_symmetry_2
_geom_bond_distance
_geom_bond_publ_flag
Na1 O1 . 3_544 2.4752(18) yes
Na1 O1 . 6_455 2.4752(18) no
Na1 O1 . 9_554 2.4752(18) no
Na1 O1 . 12_445 2.4752(18) no
Na1 O1 . 15_444 2.4752(18) no
Na1 O1 . 18_555 2.4752(18) no
Na2 O1 . 35_554 2.539(3) yes
Na2 O1 . 18_555 2.539(3) no
Na2 O1 . 6_455 2.552(2) yes
Na2 O1 . 23_454 2.552(2) no
Na2 O2 . . 2.624(3) yes
Na2 O2 . 22_554 2.624(3) no
Na2 O2 . 12_455 3.164(3) yes
Na2 O2 . 29_454 3.164(3) no
Sc1 O1 . 20_665 2.1303(17) yes
Sc1 O1 . 26_555 2.1303(17) no
Sc1 O1 . 32_565 2.1303(17) no
Sc1 O2 . 21_554 2.047(2) yes
Sc1 O2 . 27_554 2.047(2) no
Sc1 O2 . 33_554 2.047(2) no
As1 O1 . . 1.6755(17) yes
As1 O1 . 26_555 1.6755(17) no
As1 O2 . . 1.668(2) yes
As1 O2 . 26_555 1.668(2) no
